data_4500350
loop_
_publ_author_name
'Liu, Jian-Qiang'
'Huang, Yun-Sheng'
'Zhao, Ying-Yong'
'Jia, Zhen-Bin'

_publ_section_title
;
 Molecular Tectonics of Entangled Metal&#x2212;Organic Frameworks Based on
 Different Conformational Carboxylates Mixed with a Flexible
 N,N&#x2032;-Type Ligand
;
_journal_issue 2
_journal_name_full 'Crystal Growth &amp; Design'
_journal_page_first 569
_journal_paper_doi 10.1021/cg101461w
_journal_volume 11
_journal_year 2011
_chemical_formula_moiety 'C16 H17 Co N2 O4, H2 O'
_chemical_formula_sum 'C16 H19 Co N2 O5'
_chemical_formula_weight 378.26
_chemical_name_systematic
; 
 ? 
;
_space_group_IT_number 2
_symmetry_cell_setting triclinic
_symmetry_space_group_name_Hall '-P 1'
_symmetry_space_group_name_H-M 'P -1'
_atom_sites_solution_hydrogens geom
_atom_sites_solution_primary direct
_atom_sites_solution_secondary difmap
_audit_creation_method SHELXL-97
_cell_angle_alpha 100.6540(10)
_cell_angle_beta 103.8780(10)
_cell_angle_gamma 111.9100(10)
_cell_formula_units_Z 2
_cell_length_a 8.4306(4)
_cell_length_b 10.8660(5)
_cell_length_c 10.9357(5)
_cell_measurement_reflns_used 3030
_cell_measurement_temperature 298(2)
_cell_measurement_theta_max 25.12
_cell_measurement_theta_min 2.02
_cell_volume 859.41(7)
_computing_cell_refinement APEX2
_computing_data_collection 'APEX2 (Bruker, 2004)'
_computing_data_reduction APEX2
_computing_molecular_graphics APEX2
_computing_publication_material APEX2
_computing_structure_refinement 'SHELXL-97 (Sheldrick, 1997)'
_computing_structure_solution 'SHELXS-97 (Sheldrick, 1990)'
_diffrn_ambient_temperature 298(2)
_diffrn_measured_fraction_theta_full 0.981
_diffrn_measured_fraction_theta_max 0.981
_diffrn_measurement_device_type 'Bruker APEX SMART II'
_diffrn_measurement_method \w
_diffrn_radiation_monochromator graphite
_diffrn_radiation_source 'fine-focus sealed tube'
_diffrn_radiation_type MoK\a
_diffrn_radiation_wavelength 0.71073
_diffrn_reflns_av_R_equivalents 0.0390
_diffrn_reflns_av_sigmaI/netI 0.0344
_diffrn_reflns_limit_h_max 10
_diffrn_reflns_limit_h_min -10
_diffrn_reflns_limit_k_max 13
_diffrn_reflns_limit_k_min -13
_diffrn_reflns_limit_l_max 12
_diffrn_reflns_limit_l_min -13
_diffrn_reflns_number 7004
_diffrn_reflns_theta_full 25.20
_diffrn_reflns_theta_max 25.20
_diffrn_reflns_theta_min 2.01
_diffrn_standards_interval_time 0
_diffrn_standards_number 0
_exptl_absorpt_coefficient_mu 1.026
_exptl_absorpt_correction_T_max 0.9044
_exptl_absorpt_correction_T_min 0.7692
_exptl_absorpt_correction_type multi-scan
_exptl_absorpt_process_details SADABS
_exptl_crystal_colour pink
_exptl_crystal_density_diffrn 1.462
_exptl_crystal_density_method 'not measured'
_exptl_crystal_description block
_exptl_crystal_F_000 392
_exptl_crystal_size_max 0.27
_exptl_crystal_size_mid 0.15
_exptl_crystal_size_min 0.10
_refine_diff_density_max 0.247
_refine_diff_density_min -0.395
_refine_diff_density_rms 0.046
_refine_ls_extinction_method none
_refine_ls_goodness_of_fit_ref 1.091
_refine_ls_hydrogen_treatment mixed
_refine_ls_matrix_type full
_refine_ls_number_parameters 224
_refine_ls_number_reflns 3030
_refine_ls_number_restraints 3
_refine_ls_restrained_S_all 1.094
_refine_ls_R_factor_all 0.0290
_refine_ls_R_factor_gt 0.0264
_refine_ls_shift/su_max 0.000
_refine_ls_shift/su_mean 0.000
_refine_ls_structure_factor_coef Fsqd
_refine_ls_weighting_details 'calc w=1/[\s^2^(Fo^2^)+(0.0500P)^2^+0.0000P] where P=(Fo^2^+2Fc^2^)/3'
_refine_ls_weighting_scheme calc
_refine_ls_wR_factor_gt 0.0793
_refine_ls_wR_factor_ref 0.0803
_reflns_number_gt 2702
_reflns_number_total 3030
_reflns_threshold_expression >2sigma(I)
_cod_data_source_file cg101461w_si_001.cif
_cod_data_source_block 3
_cod_original_sg_symbol_H-M p-1
_cod_database_code 4500350

loop_
_symmetry_equiv_pos_as_xyz
'x, y, z'
'-x, -y, -z'

loop_
_atom_site_label
_atom_site_type_symbol
_atom_site_fract_x
_atom_site_fract_y
_atom_site_fract_z
_atom_site_U_iso_or_equiv
_atom_site_adp_type
_atom_site_occupancy
_atom_site_symmetry_multiplicity
_atom_site_calc_flag
_atom_site_refinement_flags
C9 C 0.3875(4) 0.9503(2) 0.5692(3) 0.0587(6) Uani 1 1 d .
H9 H 0.3122 0.9180 0.6173 0.070 Uiso 1 1 calc R
C10 C 0.4732(4) 0.9168(2) 0.3793(3) 0.0596(6) Uani 1 1 d .
H10 H 0.4562 0.8612 0.2972 0.071 Uiso 1 1 calc R
O4 O 0.7412(2) 0.69139(13) 0.53408(14) 0.0467(4) Uani 1 1 d .
Co1 Co 0.43959(3) 0.49473(2) 0.61184(2) 0.02986(11) Uani 1 1 d .
O1 O 0.2872(2) 0.58641(14) 0.53259(14) 0.0451(4) Uani 1 1 d .
O2 O 0.3838(2) 0.59253(14) 0.36096(15) 0.0463(4) Uani 1 1 d .
C6 C 0.2981(3) 0.62202(18) 0.4310(2) 0.0362(4) Uani 1 1 d .
O3 O 0.64659(19) 0.68798(13) 0.70696(14) 0.0431(3) Uani 1 1 d .
N1 N 0.32952(19) 0.43742(15) 0.75119(15) 0.0317(3) Uani 1 1 d .
N2 N 0.2442(2) 0.42688(17) 0.92465(16) 0.0360(4) Uani 1 1 d .
C16 C 0.2429(3) 0.3000(2) 0.7448(2) 0.0400(5) Uani 1 1 d .
H16 H 0.2238 0.2241 0.6777 0.048 Uiso 1 1 calc R
C1 C 0.1905(3) 0.2930(2) 0.8507(2) 0.0438(5) Uani 1 1 d .
H1 H 0.1293 0.2123 0.8703 0.053 Uiso 1 1 calc R
C11 C 0.7459(3) 0.74663(18) 0.64720(18) 0.0349(4) Uani 1 1 d .
C12 C 0.8829(3) 0.8983(2) 0.7131(2) 0.0522(6) Uani 1 1 d .
H12A H 0.9900 0.9125 0.6883 0.063 Uiso 1 1 calc R
H12B H 0.8311 0.9557 0.6779 0.063 Uiso 1 1 calc R
C13 C 0.9416(3) 0.94856(18) 0.8611(2) 0.0424(5) Uani 1 1 d .
C14 C 1.0960(3) 0.9475(2) 0.9391(2) 0.0504(5) Uani 1 1 d .
H14 H 1.1623 0.9120 0.8993 0.061 Uiso 1 1 calc R
C7 C 0.2111(3) 0.7164(2) 0.3954(2) 0.0479(5) Uani 1 1 d .
H7A H 0.1565 0.6906 0.3001 0.057 Uiso 1 1 calc R
H7B H 0.1169 0.7074 0.4342 0.057 Uiso 1 1 calc R
C8 C 0.3573(3) 0.8643(2) 0.4480(2) 0.0458(5) Uani 1 1 d .
C2 C 0.3282(2) 0.51178(19) 0.86107(18) 0.0314(4) Uani 1 1 d .
C4 C 0.2142(3) 0.4642(3) 1.0505(2) 0.0464(5) Uani 1 1 d .
H4A H 0.2995 0.5600 1.1001 0.056 Uiso 1 1 calc R
H4B H 0.2379 0.4054 1.1022 0.056 Uiso 1 1 calc R
C3 C 0.4085(3) 0.6675(2) 0.9091(2) 0.0466(5) Uani 1 1 d .
H3C H 0.4867 0.7057 0.8613 0.070 Uiso 1 1 calc R
H3D H 0.4776 0.7000 1.0018 0.070 Uiso 1 1 calc R
H3E H 0.3128 0.6964 0.8950 0.070 Uiso 1 1 calc R
C5 C 0.0213(3) 0.4477(2) 1.0303(2) 0.0434(5) Uani 1 1 d .
H5A H 0.0027 0.4579 1.1151 0.052 Uiso 1 1 calc R
H5B H -0.0636 0.3543 0.9733 0.052 Uiso 1 1 calc R
O5 O 0.9158(3) 0.3327(3) 0.3180(2) 0.0998(8) Uani 1 1 d D
C15 C 0.8461(3) 1.0015(2) 0.9242(2) 0.0513(5) Uani 1 1 d .
H15 H 0.7412 1.0029 0.8738 0.062 Uiso 1 1 calc R
H5WA H 1.016(2) 0.347(3) 0.375(2) 0.077 Uiso 1 1 d D
H5WB H 0.861(3) 0.369(3) 0.360(2) 0.077 Uiso 1 1 d D

loop_
_atom_site_aniso_label
_atom_site_aniso_U_11
_atom_site_aniso_U_22
_atom_site_aniso_U_33
_atom_site_aniso_U_23
_atom_site_aniso_U_13
_atom_site_aniso_U_12
C9 0.0789(16) 0.0498(13) 0.0587(16) 0.0192(11) 0.0376(13) 0.0298(12)
C10 0.0888(18) 0.0487(13) 0.0476(14) 0.0118(10) 0.0310(13) 0.0331(13)
O4 0.0576(9) 0.0357(7) 0.0270(8) -0.0017(6) 0.0095(7) 0.0082(7)
Co1 0.03699(17) 0.02865(15) 0.02206(16) 0.00669(10) 0.01200(11) 0.01167(11)
O1 0.0519(9) 0.0525(8) 0.0425(9) 0.0205(7) 0.0188(7) 0.0303(7)
O2 0.0579(9) 0.0486(8) 0.0442(9) 0.0160(7) 0.0209(7) 0.0325(7)
C6 0.0354(10) 0.0297(9) 0.0349(11) 0.0050(8) 0.0029(9) 0.0131(8)
O3 0.0457(8) 0.0332(7) 0.0365(8) 0.0033(6) 0.0150(7) 0.0056(6)
N1 0.0331(8) 0.0343(8) 0.0270(9) 0.0094(6) 0.0121(7) 0.0128(7)
N2 0.0372(8) 0.0516(9) 0.0271(9) 0.0170(7) 0.0159(7) 0.0223(7)
C16 0.0477(11) 0.0355(10) 0.0376(12) 0.0106(8) 0.0183(9) 0.0169(9)
C1 0.0483(12) 0.0437(11) 0.0482(13) 0.0252(10) 0.0247(10) 0.0189(10)
C11 0.0410(10) 0.0287(9) 0.0254(10) 0.0047(8) 0.0044(8) 0.0111(8)
C12 0.0666(15) 0.0330(10) 0.0298(12) 0.0019(8) 0.0138(11) -0.0011(10)
C13 0.0514(12) 0.0233(9) 0.0303(11) -0.0002(7) 0.0113(9) -0.0012(8)
C14 0.0569(13) 0.0440(12) 0.0433(13) 0.0028(10) 0.0220(11) 0.0166(10)
C7 0.0497(12) 0.0472(12) 0.0513(14) 0.0170(10) 0.0098(10) 0.0295(10)
C8 0.0606(13) 0.0427(11) 0.0477(13) 0.0188(10) 0.0172(11) 0.0351(10)
C2 0.0279(9) 0.0411(10) 0.0256(10) 0.0106(8) 0.0100(7) 0.0147(8)
C4 0.0471(12) 0.0753(15) 0.0286(12) 0.0217(10) 0.0190(9) 0.0324(11)
C3 0.0513(12) 0.0435(11) 0.0413(13) 0.0038(9) 0.0216(10) 0.0177(10)
C5 0.0426(11) 0.0648(13) 0.0316(11) 0.0186(9) 0.0213(9) 0.0253(10)
O5 0.0699(14) 0.149(2) 0.0735(16) 0.0063(15) 0.0181(11) 0.0578(15)
C15 0.0483(13) 0.0493(12) 0.0405(13) 0.0076(10) 0.0074(10) 0.0124(10)

loop_
_atom_type_symbol
_atom_type_description
_atom_type_scat_dispersion_real
_atom_type_scat_dispersion_imag
_atom_type_scat_source
C C 0.0033 0.0016 'International Tables Vol C Tables 4.2.6.8 and 6.1.1.4'
H H 0.0000 0.0000 'International Tables Vol C Tables 4.2.6.8 and 6.1.1.4'
Co Co 0.3494 0.9721 'International Tables Vol C Tables 4.2.6.8 and 6.1.1.4'
N N 0.0061 0.0033 'International Tables Vol C Tables 4.2.6.8 and 6.1.1.4'
O O 0.0106 0.0060 'International Tables Vol C Tables 4.2.6.8 and 6.1.1.4'

loop_
_geom_angle_atom_site_label_1
_geom_angle_atom_site_label_2
_geom_angle_atom_site_label_3
_geom_angle
_geom_angle_site_symmetry_1
_geom_angle_site_symmetry_3
C8 C9 C10 121.4(2) . 2_676
C8 C9 H9 119.3 . .
C10 C9 H9 119.3 2_676 .
C9 C10 C8 121.2(2) 2_676 .
C9 C10 H10 119.4 2_676 .
C8 C10 H10 119.4 . .
C11 O4 Co1 132.83(13) . 2_666
O3 Co1 O1 88.13(6) . .
O3 Co1 O2 90.86(6) . 2_666
O1 Co1 O2 161.54(6) . 2_666
O3 Co1 N1 105.20(6) . .
O1 Co1 N1 101.19(6) . .
O2 Co1 N1 96.87(6) 2_666 .
O3 Co1 O4 161.75(6) . 2_666
O1 Co1 O4 88.84(6) . 2_666
O2 Co1 O4 86.37(6) 2_666 2_666
N1 Co1 O4 93.04(6) . 2_666
O3 Co1 Co1 87.07(4) . 2_666
O1 Co1 Co1 84.81(4) . 2_666
O2 Co1 Co1 76.73(4) 2_666 2_666
N1 Co1 Co1 166.38(4) . 2_666
O4 Co1 Co1 74.73(4) 2_666 2_666
C6 O1 Co1 121.28(13) . .
C6 O2 Co1 131.68(14) . 2_666
O2 C6 O1 124.99(18) . .
O2 C6 C7 117.25(19) . .
O1 C6 C7 117.62(18) . .
C11 O3 Co1 119.45(12) . .
C2 N1 C16 106.47(15) . .
C2 N1 Co1 131.71(12) . .
C16 N1 Co1 121.77(12) . .
C2 N2 C1 107.24(16) . .
C2 N2 C4 128.72(17) . .
C1 N2 C4 124.03(17) . .
C1 C16 N1 109.11(18) . .
C1 C16 H16 125.4 . .
N1 C16 H16 125.4 . .
C16 C1 N2 107.05(17) . .
C16 C1 H1 126.5 . .
N2 C1 H1 126.5 . .
O3 C11 O4 125.36(17) . .
O3 C11 C12 118.64(17) . .
O4 C11 C12 115.99(17) . .
C13 C12 C11 115.96(17) . .
C13 C12 H12A 108.3 . .
C11 C12 H12A 108.3 . .
C13 C12 H12B 108.3 . .
C11 C12 H12B 108.3 . .
H12A C12 H12B 107.4 . .
C14 C13 C15 117.71(19) . .
C14 C13 C12 121.0(2) . .
C15 C13 C12 121.3(2) . .
C13 C14 C15 121.0(2) . 2_777
C13 C14 H14 119.5 . .
C15 C14 H14 119.5 2_777 .
C8 C7 C6 108.07(16) . .
C8 C7 H7A 110.1 . .
C6 C7 H7A 110.1 . .
C8 C7 H7B 110.1 . .
C6 C7 H7B 110.1 . .
H7A C7 H7B 108.4 . .
C9 C8 C10 117.4(2) . .
C9 C8 C7 121.2(2) . .
C10 C8 C7 121.3(2) . .
N1 C2 N2 110.14(16) . .
N1 C2 C3 125.31(17) . .
N2 C2 C3 124.55(17) . .
N2 C4 C5 112.29(17) . .
N2 C4 H4A 109.1 . .
C5 C4 H4A 109.1 . .
N2 C4 H4B 109.1 . .
C5 C4 H4B 109.1 . .
H4A C4 H4B 107.9 . .
C2 C3 H3C 109.5 . .
C2 C3 H3D 109.5 . .
H3C C3 H3D 109.5 . .
C2 C3 H3E 109.5 . .
H3C C3 H3E 109.5 . .
H3D C3 H3E 109.5 . .
C4 C5 C5 113.8(2) . 2_567
C4 C5 H5A 108.8 . .
C5 C5 H5A 108.8 2_567 .
C4 C5 H5B 108.8 . .
C5 C5 H5B 108.8 2_567 .
H5A C5 H5B 107.7 . .
H5WA O5 H5WB 108(2) . .
C13 C15 C14 121.3(2) . 2_777
C13 C15 H15 119.4 . .
C14 C15 H15 119.4 2_777 .

loop_
_geom_bond_atom_site_label_1
_geom_bond_atom_site_label_2
_geom_bond_distance
_geom_bond_site_symmetry_2
C9 C8 1.377(3) .
C9 C10 1.378(4) 2_676
C9 H9 0.9300 .
C10 C9 1.378(4) 2_676
C10 C8 1.392(3) .
C10 H10 0.9300 .
O4 C11 1.256(2) .
O4 Co1 2.0735(13) 2_666
Co1 O3 2.0307(13) .
Co1 O1 2.0337(14) .
Co1 O2 2.0371(14) 2_666
Co1 N1 2.0418(15) .
Co1 O4 2.0735(13) 2_666
Co1 Co1 2.8716(5) 2_666
O1 C6 1.255(2) .
O2 C6 1.248(2) .
O2 Co1 2.0371(14) 2_666
C6 C7 1.520(3) .
O3 C11 1.246(2) .
N1 C2 1.323(2) .
N1 C16 1.375(2) .
N2 C2 1.350(2) .
N2 C1 1.369(3) .
N2 C4 1.469(3) .
C16 C1 1.340(3) .
C16 H16 0.9300 .
C1 H1 0.9300 .
C11 C12 1.520(3) .
C12 C13 1.500(3) .
C12 H12A 0.9700 .
C12 H12B 0.9700 .
C13 C14 1.380(3) .
C13 C15 1.386(3) .
C14 C15 1.387(3) 2_777
C14 H14 0.9300 .
C7 C8 1.508(3) .
C7 H7A 0.9700 .
C7 H7B 0.9700 .
C2 C3 1.497(3) .
C4 C5 1.524(3) .
C4 H4A 0.9700 .
C4 H4B 0.9700 .
C3 H3C 0.9600 .
C3 H3D 0.9600 .
C3 H3E 0.9600 .
C5 C5 1.526(4) 2_567
C5 H5A 0.9700 .
C5 H5B 0.9700 .
O5 H5WA 0.856(10) .
O5 H5WB 0.87(3) .
C15 C14 1.387(3) 2_777
C15 H15 0.9300 .
